data_7135789
loop_
_publ_author_name
'Han, Xuan'
'Wang, Wei'
'Zhu, Jinli'
'Wang, Jin'
'Zhang, Mingxing'

_publ_section_title
;
 Linker-curvature stabilized Zn-rod framework with inverted C2 hydrocarbon
 adsorption.
;
_journal_issue 41
_journal_name_full 'Chemical communications (Cambridge, England)'
_journal_page_first 10437
_journal_page_last 10440
_journal_paper_doi 10.1039/d6cc01008c
_journal_volume 62
_journal_year 2026
_chemical_formula_sum 'C6 H2 N O4 Zn'
_chemical_formula_weight 217.46
_space_group_crystal_system orthorhombic
_space_group_IT_number 40
_space_group_name_Hall 'A 2 -2a'
_space_group_name_H-M_alt 'A m a 2'
_atom_sites_solution_hydrogens difmap
_audit_creation_method SHELXL-2018/3
_audit_update_record
;
2025-05-17 deposited with the CCDC.	2026-05-04 downloaded from the CCDC.
;
_cell_angle_alpha 90
_cell_angle_beta 90
_cell_angle_gamma 90
_cell_formula_units_Z 8
_cell_length_a 21.073(3)
_cell_length_b 18.348(3)
_cell_length_c 5.8282(9)
_cell_measurement_reflns_used 3757
_cell_measurement_temperature 296(2)
_cell_measurement_theta_max 27.4075
_cell_measurement_theta_min 2.9445
_cell_volume 2253.5(6)
_computing_structure_refinement 'SHELXL-2018/3 (Sheldrick, 2018)'
_computing_structure_solution 'SHELXT 2014/4 (Sheldrick, 2014)'
_diffrn_ambient_temperature 296(2)
_diffrn_measured_fraction_theta_full 0.999
_diffrn_measured_fraction_theta_max 0.991
_diffrn_measurement_device_type Bruker
_diffrn_radiation_type MoK\a
_diffrn_radiation_wavelength 0.71073
_diffrn_reflns_av_R_equivalents 0.0763
_diffrn_reflns_av_unetI/netI 0.0570
_diffrn_reflns_Laue_measured_fraction_full 0.999
_diffrn_reflns_Laue_measured_fraction_max 0.991
_diffrn_reflns_limit_h_max 25
_diffrn_reflns_limit_h_min -27
_diffrn_reflns_limit_k_max 11
_diffrn_reflns_limit_k_min -23
_diffrn_reflns_limit_l_max 7
_diffrn_reflns_limit_l_min -7
_diffrn_reflns_number 6825
_diffrn_reflns_point_group_measured_fraction_full 0.997
_diffrn_reflns_point_group_measured_fraction_max 0.975
_diffrn_reflns_theta_full 25.242
_diffrn_reflns_theta_max 27.561
_diffrn_reflns_theta_min 2.220
_exptl_absorpt_coefficient_mu 2.158
_exptl_crystal_colour yellow
_exptl_crystal_density_diffrn 1.282
_exptl_crystal_description block
_exptl_crystal_F_000 856
_refine_diff_density_max 1.838
_refine_diff_density_min -1.493
_refine_diff_density_rms 0.207
_refine_ls_abs_structure_details
;
 Flack x determined using 939 quotients [(I+)-(I-)]/[(I+)+(I-)]
 (Parsons, Flack and Wagner, Acta Cryst. B69 (2013) 249-259).
;
_refine_ls_abs_structure_Flack 0.10(3)
_refine_ls_extinction_method none
_refine_ls_goodness_of_fit_ref 1.070
_refine_ls_hydrogen_treatment constr
_refine_ls_matrix_type full
_refine_ls_number_parameters 132
_refine_ls_number_reflns 2625
_refine_ls_number_restraints 13
_refine_ls_restrained_S_all 1.068
_refine_ls_R_factor_all 0.0849
_refine_ls_R_factor_gt 0.0786
_refine_ls_shift/su_max 0.057
_refine_ls_shift/su_mean 0.004
_refine_ls_structure_factor_coef Fsqd
_refine_ls_weighting_details 'w=1/[\s^2^(Fo^2^)+(0.2000P)^2^+0.3274P] where P=(Fo^2^+2Fc^2^)/3'
_refine_ls_weighting_scheme calc
_refine_ls_wR_factor_gt 0.2275
_refine_ls_wR_factor_ref 0.2397
_reflns_Friedel_coverage 0.795
_reflns_Friedel_fraction_full 0.995
_reflns_Friedel_fraction_max 0.957
_reflns_number_gt 2398
_reflns_number_total 2625
_reflns_threshold_expression 'I > 2\s(I)'
_cod_data_source_file d6cc01008c2.cif
_cod_data_source_block 9_b_sq_sq
_cod_depositor_comments 'Adding full bibliography for 7135789.cif.'
_cod_original_cell_volume 2253.4(6)
_cod_database_code 7135789
_shelx_shelxl_version_number 2018/3
_shelx_space_group_comment
;
The symmetry employed for this shelxl refinement is uniquely defined
by the following loop, which should always be used as a source of
symmetry information in preference to the above space-group names.
They are only intended as comments.
;

loop_
_space_group_symop_operation_xyz
'x, y, z'
'-x, -y, z'
'x+1/2, -y, z'
'-x+1/2, y, z'
'x, y+1/2, z+1/2'
'-x, -y+1/2, z+1/2'
'x+1/2, -y+1/2, z+1/2'
'-x+1/2, y+1/2, z+1/2'

loop_
_atom_site_label
_atom_site_type_symbol
_atom_site_fract_x
_atom_site_fract_y
_atom_site_fract_z
_atom_site_U_iso_or_equiv
_atom_site_adp_type
_atom_site_occupancy
_atom_site_site_symmetry_order
_atom_site_calc_flag
_atom_site_refinement_flags_posn
_atom_site_refinement_flags_adp
_atom_site_refinement_flags_occupancy
_atom_site_disorder_assembly
_atom_site_disorder_group
Zn1 Zn 0.250000 0.52973(6) 0.77067(17) 0.0237(4) Uani 1 2 d S T P . .
Zn2 Zn 0.32743(15) 0.59400(17) 0.2535(6) 0.0604(8) Uani 0.5 1 d . . P . .
O1 O 0.250000 0.1575(5) 0.4878(15) 0.0290(18) Uani 1 2 d S T P . .
O2 O 0.250000 0.1284(5) 0.1102(16) 0.0265(17) Uani 1 2 d S TU P . .
O3 O 0.250000 0.4417(5) 0.5766(19) 0.042(2) Uani 1 2 d S T P . .
O4 O 0.250000 0.5012(4) 0.244(2) 0.036(2) Uani 1 2 d S T P . .
O5 O 0.3387(3) 0.5295(3) 0.8926(10) 0.0255(14) Uani 1 1 d . . . . .
O6 O 0.3803(4) 0.5325(4) 0.5394(11) 0.0405(19) Uani 1 1 d . . . . .
C1 C 0.250000 0.1744(5) 0.285(2) 0.0215(18) Uani 1 2 d S T P . .
C2 C 0.250000 0.2514(7) 0.213(2) 0.038(3) Uani 1 2 d S T P . .
C3 C 0.250000 0.2780(18) 0.008(6) 0.091(8) Uani 1 2 d S TU P . .
H3 H 0.250000 0.251366 -0.127473 0.110 Uiso 1 2 d R U P . .
C4 C 0.250000 0.3555(9) 0.016(3) 0.070(7) Uani 1 2 d S T P . .
H4 H 0.250000 0.388566 -0.104662 0.084 Uiso 1 2 d R U P . .
C5 C 0.250000 0.3714(6) 0.243(3) 0.039(3) Uani 1 2 d S T P . .
C6 C 0.250000 0.4424(8) 0.358(2) 0.033(3) Uani 1 2 d S T P . .
C7 C 0.3850(4) 0.5250(4) 0.7494(17) 0.0216(15) Uani 1 1 d . . . . .
C8 C 0.4477(4) 0.5106(5) 0.8506(13) 0.0191(14) Uani 1 1 d . . . . .
C9 C 0.4676(5) 0.5088(7) 1.0759(15) 0.037(2) Uani 1 1 d . . . . .
H9 H 0.442317 0.516090 1.204596 0.044 Uiso 1 1 d R U . . .
N1 N 0.250000 0.3068(5) 0.359(2) 0.029(2) Uani 1 2 d S T P . .
H1A H 0.250000 0.302086 0.513123 0.034 Uiso 1 2 d R U P . .
N2 N 0.500000 0.500000 0.7152(16) 0.026(2) Uani 1 2 d S T P . .
H2A H 0.500000 0.500000 0.560813 0.031 Uiso 1 2 d R U P . .

loop_
_atom_site_aniso_label
_atom_site_aniso_U_11
_atom_site_aniso_U_22
_atom_site_aniso_U_33
_atom_site_aniso_U_23
_atom_site_aniso_U_13
_atom_site_aniso_U_12
Zn1 0.0120(6) 0.0210(6) 0.0381(7) -0.0035(5) 0.000 0.000
Zn2 0.0552(15) 0.0694(17) 0.0564(18) 0.0028(16) -0.0058(16) -0.0044(13)
O1 0.037(5) 0.022(4) 0.028(4) 0.000(3) 0.000 0.000
O2 0.027(2) 0.025(2) 0.027(2) -0.0003(13) 0.000 0.000
O3 0.053(7) 0.028(5) 0.046(6) -0.015(4) 0.000 0.000
O4 0.026(4) 0.021(4) 0.060(6) -0.009(4) 0.000 0.000
O5 0.014(3) 0.044(4) 0.019(3) 0.003(2) 0.007(2) 0.010(2)
O6 0.018(3) 0.086(6) 0.018(3) -0.005(3) 0.000(2) 0.013(3)
C1 0.016(4) 0.022(4) 0.027(5) 0.004(5) 0.000 0.000
C2 0.054(8) 0.028(6) 0.031(6) 0.002(5) 0.000 0.000
C3 0.092(8) 0.091(8) 0.091(8) -0.0001(14) 0.000 0.000
C4 0.14(2) 0.032(7) 0.037(9) 0.014(6) 0.000 0.000
C5 0.064(8) 0.021(5) 0.033(7) 0.002(5) 0.000 0.000
C6 0.029(6) 0.031(7) 0.037(6) -0.002(5) 0.000 0.000
C7 0.013(3) 0.033(3) 0.018(4) 0.001(3) -0.001(3) 0.003(2)
C8 0.012(3) 0.033(3) 0.013(3) 0.002(3) 0.003(2) 0.006(3)
C9 0.032(6) 0.061(6) 0.017(4) 0.002(4) 0.004(3) 0.013(4)
N1 0.038(6) 0.014(4) 0.033(5) -0.002(4) 0.000 0.000
N2 0.016(4) 0.048(6) 0.014(4) 0.000 0.000 -0.001(4)

loop_
_atom_type_symbol
_atom_type_description
_atom_type_scat_dispersion_real
_atom_type_scat_dispersion_imag
_atom_type_scat_source
C C 0.0033 0.0016 'International Tables Vol C Tables 4.2.6.8 and 6.1.1.4'
H H 0.0000 0.0000 'International Tables Vol C Tables 4.2.6.8 and 6.1.1.4'
N N 0.0061 0.0033 'International Tables Vol C Tables 4.2.6.8 and 6.1.1.4'
O O 0.0106 0.0060 'International Tables Vol C Tables 4.2.6.8 and 6.1.1.4'
Zn Zn 0.2839 1.4301 'International Tables Vol C Tables 4.2.6.8 and 6.1.1.4'

loop_
_geom_angle_atom_site_label_1
_geom_angle_atom_site_label_2
_geom_angle_atom_site_label_3
_geom_angle
_geom_angle_site_symmetry_1
_geom_angle_site_symmetry_3
_geom_angle_publ_flag
O3 Zn1 O5 101.7(2) . 4 ?
O3 Zn1 O5 101.7(2) . . ?
O5 Zn1 O5 138.4(3) 4 . ?
O3 Zn1 O2 117.7(5) . 5 ?
O5 Zn1 O2 99.50(19) 4 5 ?
O5 Zn1 O2 99.50(19) . 5 ?
O6 Zn2 O4 89.9(3) . . ?
O6 Zn2 O5 110.0(3) . 1_554 ?
O4 Zn2 O5 72.2(3) . 1_554 ?
C1 O2 Zn1 102.3(7) . 5_544 ?
C6 O3 Zn1 124.4(10) . . ?
C6 O4 Zn2 126.9(6) . . ?
C6 O4 Zn2 126.9(6) . 4 ?
Zn2 O4 Zn2 87.5(3) . 4 ?
C7 O5 Zn1 118.6(6) . . ?
C7 O5 Zn2 132.0(6) . 1_556 ?
Zn1 O5 Zn2 102.5(2) . 1_556 ?
C7 O6 Zn2 144.2(6) . . ?
O1 C1 O2 125.7(10) . . ?
O1 C1 C2 121.4(11) . . ?
O2 C1 C2 112.9(11) . . ?
C3 C2 N1 107.7(19) . . ?
C3 C2 C1 128.9(19) . . ?
N1 C2 C1 123.4(12) . . ?
C2 C3 C4 110(3) . . ?
C2 C3 H3 126.1 . . ?
C4 C3 H3 123.5 . . ?
C5 C4 C3 104.3(18) . . ?
C5 C4 H4 126.9 . . ?
C3 C4 H4 128.8 . . ?
C4 C5 N1 107.4(12) . . ?
C4 C5 C6 129.7(13) . . ?
N1 C5 C6 122.8(13) . . ?
O3 C6 O4 122.4(14) . . ?
O3 C6 C5 116.7(13) . . ?
O4 C6 C5 120.9(13) . . ?
O6 C7 O5 125.1(8) . . ?
O6 C7 C8 119.2(8) . . ?
O5 C7 C8 115.6(8) . . ?
N2 C8 C9 107.5(7) . . ?
N2 C8 C7 121.2(7) . . ?
C9 C8 C7 131.2(8) . . ?
C8 C9 C9 107.6(5) . 2_665 ?
C8 C9 H9 126.1 . . ?
C9 C9 H9 126.3 2_665 . ?
C2 N1 C5 110.2(12) . . ?
C2 N1 H1A 124.4 . . ?
C5 N1 H1A 125.4 . . ?
C8 N2 C8 109.6(9) . 2_665 ?
C8 N2 H2A 125.2 . . ?
C8 N2 H2A 125.2 2_665 . ?

loop_
_geom_bond_atom_site_label_1
_geom_bond_atom_site_label_2
_geom_bond_distance
_geom_bond_site_symmetry_2
_geom_bond_publ_flag
Zn1 O3 1.972(9) . ?
Zn1 O5 2.000(7) 4 ?
Zn1 O5 2.000(7) . ?
Zn1 O2 2.038(9) 5 ?
Zn2 O6 2.300(8) . ?
Zn2 O4 2.359(6) . ?
Zn2 O5 2.425(7) 1_554 ?
O1 C1 1.219(16) . ?
O2 C1 1.325(15) . ?
O3 C6 1.272(18) . ?
O4 C6 1.269(18) . ?
O5 C7 1.286(11) . ?
O6 C7 1.236(13) . ?
C1 C2 1.474(16) . ?
C2 C3 1.29(4) . ?
C2 N1 1.327(17) . ?
C3 C4 1.42(4) . ?
C3 H3 0.9300 . ?
C4 C5 1.35(2) . ?
C4 H4 0.9299 . ?
C5 N1 1.366(16) . ?
C5 C6 1.467(18) . ?
C7 C8 1.472(11) . ?
C8 N2 1.369(9) . ?
C8 C9 1.379(11) . ?
C9 C9 1.40(2) 2_665 ?
C9 H9 0.9299 . ?
N1 H1A 0.9000 . ?
N2 H2A 0.9000 . ?
